data_7707666
loop_
_publ_author_name
'Zhang, Li'
'Montigaud, Vincent'
'Le Guennic, Boris'
'Zhang, Peng'
'Tang, Jinkui'

_publ_section_title
;
 Dysprosium(III) compounds assembled <i>via</i> a versatile ligand
 incorporating salicylic hydrazide and 8-hydroxyquinolin units: syntheses,
 structures and magnetic properties.
;
_journal_issue 27
_journal_name_full 'Dalton transactions (Cambridge, England : 2003)'
_journal_page_first 9457
_journal_page_last 9466
_journal_paper_doi 10.1039/d1dt01525g
_journal_volume 50
_journal_year 2021
_chemical_formula_moiety 'C46 H50 Dy2 N12 O16, 4(C3 H7 N O)'
_chemical_formula_sum 'C58 H78 Dy2 N16 O20'
_chemical_formula_weight 1644.36
_space_group_crystal_system monoclinic
_space_group_IT_number 14
_space_group_name_Hall '-P 2ybc'
_space_group_name_H-M_alt 'P 1 21/c 1'
_atom_sites_solution_hydrogens geom
_audit_creation_date 2021-06-03
_audit_creation_method
;
Olex2 1.3
(compiled 2020.02.04 svn.rd84adfe8 for OlexSys, GUI svn.r6032)
;
_audit_update_record
;
2021-06-11 deposited with the CCDC.	2021-06-11 downloaded from the CCDC.
;
_cell_angle_alpha 90
_cell_angle_beta 108.326(2)
_cell_angle_gamma 90
_cell_formula_units_Z 2
_cell_length_a 16.829(2)
_cell_length_b 17.777(2)
_cell_length_c 12.5849(17)
_cell_measurement_reflns_used 7948
_cell_measurement_temperature 296(2)
_cell_measurement_theta_max 26.00
_cell_measurement_theta_min 2.62
_cell_volume 3574.1(8)
_computing_cell_refinement 'SAINT v8.34A (Bruker, 2013)'
_computing_data_collection 'Bruker SMART'
_computing_data_reduction 'SAINT v8.34A (Bruker, 2013)'
_computing_molecular_graphics 'Olex2 1.3 (Dolomanov et al., 2009)'
_computing_publication_material 'Olex2 1.3 (Dolomanov et al., 2009)'
_computing_structure_refinement 'SHELXL 2018/3 (Sheldrick, 2015)'
_computing_structure_solution 'SHELXS-97 (Sheldrick, 1990)'
_diffrn_ambient_temperature 296(2)
_diffrn_measured_fraction_theta_full 1.000
_diffrn_measured_fraction_theta_max 0.998
_diffrn_measurement_device_type 'CCD area detector'
_diffrn_measurement_method 'phi and omega scans'
_diffrn_radiation_monochromator graphite
_diffrn_radiation_type MoK\a
_diffrn_radiation_wavelength 0.71073
_diffrn_reflns_av_R_equivalents 0.0643
_diffrn_reflns_av_unetI/netI 0.0684
_diffrn_reflns_Laue_measured_fraction_full 1.000
_diffrn_reflns_Laue_measured_fraction_max 0.998
_diffrn_reflns_limit_h_max 19
_diffrn_reflns_limit_h_min -20
_diffrn_reflns_limit_k_max 20
_diffrn_reflns_limit_k_min -21
_diffrn_reflns_limit_l_max 15
_diffrn_reflns_limit_l_min -14
_diffrn_reflns_number 21937
_diffrn_reflns_point_group_measured_fraction_full 1.000
_diffrn_reflns_point_group_measured_fraction_max 0.998
_diffrn_reflns_theta_full 25.242
_diffrn_reflns_theta_max 26.027
_diffrn_reflns_theta_min 1.714
_diffrn_source_current 30.0
_diffrn_source_power 1.35
_diffrn_source_voltage 45.0
_exptl_absorpt_coefficient_mu 2.153
_exptl_absorpt_correction_T_max 0.664
_exptl_absorpt_correction_T_min 0.643
_exptl_absorpt_correction_type multi-scan
_exptl_absorpt_process_details '(Sadabs; bruker, 2000)'
_exptl_crystal_colour orange
_exptl_crystal_colour_primary orange
_exptl_crystal_density_diffrn 1.528
_exptl_crystal_density_method 'not measured'
_exptl_crystal_description rhombic
_exptl_crystal_F_000 1660
_exptl_crystal_size_max 0.22
_exptl_crystal_size_mid 0.21
_exptl_crystal_size_min 0.19
_refine_diff_density_max 2.524
_refine_diff_density_min -1.958
_refine_diff_density_rms 0.143
_refine_ls_extinction_method none
_refine_ls_goodness_of_fit_ref 1.018
_refine_ls_hydrogen_treatment constr
_refine_ls_matrix_type full
_refine_ls_number_parameters 442
_refine_ls_number_reflns 7023
_refine_ls_number_restraints 36
_refine_ls_restrained_S_all 1.026
_refine_ls_R_factor_all 0.0743
_refine_ls_R_factor_gt 0.0491
_refine_ls_shift/su_max 0.000
_refine_ls_shift/su_mean 0.000
_refine_ls_structure_factor_coef Fsqd
_refine_ls_weighting_details 'w=1/[\s^2^(Fo^2^)+(0.0754P)^2^] where P=(Fo^2^+2Fc^2^)/3'
_refine_ls_weighting_scheme calc
_refine_ls_wR_factor_gt 0.1171
_refine_ls_wR_factor_ref 0.1353
_reflns_Friedel_coverage 0.000
_reflns_number_gt 5128
_reflns_number_total 7023
_reflns_threshold_expression 'I > 2\s(I)'
_cod_data_source_file d1dt01525g2.cif
_cod_data_source_block 3dy2
_cod_depositor_comments 'Adding full bibliography for 7707665--7707669.cif.'
_cod_database_code 7707666
_shelx_shelxl_version_number 2018/3
_shelx_space_group_comment
;
The symmetry employed for this shelxl refinement is uniquely defined
by the following loop, which should always be used as a source of
symmetry information in preference to the above space-group names.
They are only intended as comments.
;
_olex2_refinement_description
;
1. Fixed Uiso
 At 1.2 times of:
  All C(H) groups
 At 1.5 times of:
  All C(H,H,H) groups, All O(H) groups
2. Uiso/Uaniso restraints and constraints
Uanis(O10) \\sim Ueq, Uanis(C24) \\sim Ueq, Uanis(C25) \\sim Ueq, Uanis(C27)
\\sim Ueq, Uanis(C28) \\sim Ueq, Uanis(C29) \\sim Ueq: with sigma of 0.01 and
sigma for terminal atoms of 0.02
3.a Aromatic/amide H refined with riding coordinates:
 C2(H2), C3(H3A), C4(H4), C8(H8), C9(H9), C10(H10), C13(H13), C14(H14),
 C15(H15), C16(H16), C18(H18), C21(H21), C26(H26), C28(H28)
3.b Idealised Me refined as rotating group:
 C19(H19A,H19B,H19C), C20(H20A,H20B,H20C), C22(H22A,H22B,H22C), C23(H23A,H23B,
 H23C), C24(H24A,H24B,H24C), C25(H25A,H25B,H25C), C27(H27A,H27B,H27C), C29(H29A,
 H29B,H29C)
3.c Idealised tetrahedral OH refined as rotating group:
 O3(H3)
;
_olex2_submission_special_instructions 'No special instructions were received'

loop_
_space_group_symop_operation_xyz
'x, y, z'
'-x, y+1/2, -z+1/2'
'-x, -y, -z'
'x, -y-1/2, z-1/2'

loop_
_atom_site_label
_atom_site_type_symbol
_atom_site_fract_x
_atom_site_fract_y
_atom_site_fract_z
_atom_site_U_iso_or_equiv
_atom_site_adp_type
_atom_site_occupancy
_atom_site_site_symmetry_order
_atom_site_calc_flag
_atom_site_refinement_flags_posn
_atom_site_refinement_flags_adp
_atom_site_refinement_flags_occupancy
_atom_site_disorder_assembly
_atom_site_disorder_group
Dy1 Dy 0.09566(2) 0.48988(2) 0.44171(2) 0.03120(12) Uani 1 1 d . . . . .
O1 O -0.0227(2) 0.5643(2) 0.4438(3) 0.0329(9) Uani 1 1 d . . . . .
O2 O 0.1982(3) 0.3954(2) 0.4689(3) 0.0399(10) Uani 1 1 d . . . . .
O3 O 0.3434(4) 0.3604(4) 0.2589(5) 0.092(2) Uani 1 1 d . . . . .
H3 H 0.299965 0.384643 0.245971 0.139 Uiso 1 1 calc R U . . .
O4 O 0.2349(3) 0.5587(3) 0.4517(4) 0.0652(14) Uani 1 1 d . . . . .
O5 O 0.1351(3) 0.6270(3) 0.4667(4) 0.0545(12) Uani 1 1 d . . . . .
O6 O 0.2579(3) 0.6752(3) 0.4963(5) 0.0833(18) Uani 1 1 d . . . . .
O7 O 0.1766(3) 0.5100(2) 0.6327(4) 0.0480(12) Uani 1 1 d . . . . .
O8 O 0.0080(3) 0.3968(2) 0.3277(3) 0.0459(11) Uani 1 1 d . . . . .
O9 O 0.6043(9) 0.1199(8) 0.6476(12) 0.221(7) Uani 1 1 d . . . . .
O10 O 0.7682(6) 0.0899(6) 0.4065(8) 0.169(4) Uani 1 1 d . U . . .
N1 N 0.0272(3) 0.5568(3) 0.2634(3) 0.0334(11) Uani 1 1 d . . . . .
N2 N 0.1478(3) 0.4617(3) 0.2793(4) 0.0371(11) Uani 1 1 d . . . . .
N3 N 0.2133(3) 0.4122(3) 0.2950(4) 0.0389(12) Uani 1 1 d . . . . .
N4 N 0.2103(4) 0.6215(3) 0.4732(4) 0.0483(14) Uani 1 1 d . . . . .
N5 N 0.2506(5) 0.4698(4) 0.8043(5) 0.072(2) Uani 1 1 d . . . . .
N6 N -0.0907(4) 0.3093(3) 0.2579(4) 0.0508(14) Uani 1 1 d . . . . .
N7 N 0.5511(7) 0.0480(8) 0.7551(10) 0.128(4) Uani 1 1 d . . . . .
N8 N 0.6571(5) 0.1451(5) 0.2907(9) 0.101(3) Uani 1 1 d . . . . .
C1 C -0.0529(3) 0.6155(3) 0.3631(5) 0.0327(13) Uani 1 1 d . . . . .
C2 C -0.1056(4) 0.6726(3) 0.3683(5) 0.0438(15) Uani 1 1 d . . . . .
H2 H -0.119597 0.678826 0.433595 0.053 Uiso 1 1 calc R U . . .
C3 C -0.1396(4) 0.7226(4) 0.2785(5) 0.0499(17) Uani 1 1 d . . . . .
H3A H -0.175538 0.760660 0.285324 0.060 Uiso 1 1 calc R U . . .
C4 C -0.1199(4) 0.7154(4) 0.1806(5) 0.0549(18) Uani 1 1 d . . . . .
H4 H -0.143410 0.747872 0.120997 0.066 Uiso 1 1 calc R U . . .
C5 C -0.0642(4) 0.6589(3) 0.1714(5) 0.0447(15) Uani 1 1 d . . . . .
C6 C -0.0299(4) 0.6099(3) 0.2624(5) 0.0338(13) Uani 1 1 d . . . . .
C7 C 0.0514(4) 0.5479(3) 0.1732(5) 0.0400(14) Uani 1 1 d . . . . .
C8 C 0.0184(5) 0.5918(4) 0.0762(5) 0.0531(18) Uani 1 1 d . . . . .
H8 H 0.034750 0.583602 0.013083 0.064 Uiso 1 1 calc R U . . .
C9 C -0.0381(4) 0.6466(4) 0.0767(5) 0.0552(18) Uani 1 1 d . . . . .
H9 H -0.059851 0.676417 0.013525 0.066 Uiso 1 1 calc R U . . .
C10 C 0.1173(4) 0.4930(3) 0.1832(5) 0.0394(14) Uani 1 1 d . . . . .
H10 H 0.136318 0.481174 0.123304 0.047 Uiso 1 1 calc R U . . .
C11 C 0.2354(4) 0.3829(3) 0.3972(5) 0.0382(14) Uani 1 1 d . . . . .
C12 C 0.3088(4) 0.3320(3) 0.4254(5) 0.0405(14) Uani 1 1 d . . . . .
C13 C 0.3290(4) 0.2904(4) 0.5251(5) 0.0496(16) Uani 1 1 d . . . . .
H13 H 0.296385 0.295518 0.572245 0.059 Uiso 1 1 calc R U . . .
C14 C 0.3962(4) 0.2423(4) 0.5541(6) 0.0565(19) Uani 1 1 d . . . . .
H14 H 0.407765 0.214147 0.619557 0.068 Uiso 1 1 calc R U . . .
C15 C 0.4460(5) 0.2353(5) 0.4882(7) 0.072(2) Uani 1 1 d . . . . .
H15 H 0.492043 0.203252 0.508690 0.086 Uiso 1 1 calc R U . . .
C16 C 0.4271(5) 0.2770(5) 0.3889(7) 0.076(3) Uani 1 1 d . . . . .
H16 H 0.461380 0.273091 0.343811 0.092 Uiso 1 1 calc R U . . .
C17 C 0.3584(5) 0.3237(4) 0.3574(6) 0.061(2) Uani 1 1 d . . . . .
C18 C -0.0465(4) 0.3537(4) 0.3372(5) 0.0468(16) Uani 1 1 d . . . . .
H18 H -0.056919 0.352658 0.405529 0.056 Uiso 1 1 calc R U . . .
C19 C -0.0787(5) 0.3078(4) 0.1487(6) 0.067(2) Uani 1 1 d . . . . .
H19A H -0.031832 0.338995 0.149857 0.100 Uiso 1 1 calc R U . . .
H19B H -0.128146 0.326452 0.093406 0.100 Uiso 1 1 calc R U . . .
H19C H -0.068199 0.257140 0.130465 0.100 Uiso 1 1 calc R U . . .
C20 C -0.1556(5) 0.2615(5) 0.2722(7) 0.081(3) Uani 1 1 d . . . . .
H20A H -0.144273 0.210184 0.257928 0.121 Uiso 1 1 calc R U . . .
H20B H -0.208614 0.276385 0.220795 0.121 Uiso 1 1 calc R U . . .
H20C H -0.157280 0.265965 0.347517 0.121 Uiso 1 1 calc R U . . .
C21 C 0.2305(5) 0.4707(5) 0.6954(6) 0.062(2) Uani 1 1 d . . . . .
H21 H 0.259884 0.438658 0.662826 0.074 Uiso 1 1 calc R U . . .
C22 C 0.2092(9) 0.5190(6) 0.8597(9) 0.119(4) Uani 1 1 d . . . . .
H22A H 0.229886 0.569324 0.859120 0.179 Uiso 1 1 calc R U . . .
H22B H 0.219896 0.502743 0.935611 0.179 Uiso 1 1 calc R U . . .
H22C H 0.150057 0.518120 0.821480 0.179 Uiso 1 1 calc R U . . .
C23 C 0.3132(7) 0.4201(7) 0.8763(9) 0.149(6) Uani 1 1 d . . . . .
H23A H 0.288894 0.392614 0.924064 0.224 Uiso 1 1 calc R U . . .
H23B H 0.359497 0.449371 0.921243 0.224 Uiso 1 1 calc R U . . .
H23C H 0.332391 0.385502 0.831144 0.224 Uiso 1 1 calc R U . . .
C24 C 0.5567(12) 0.0256(10) 0.8689(16) 0.179(7) Uani 1 1 d . U . . .
H24A H 0.603226 0.050802 0.921208 0.269 Uiso 1 1 calc R U . . .
H24B H 0.564750 -0.027800 0.876668 0.269 Uiso 1 1 calc R U . . .
H24C H 0.505990 0.039172 0.883645 0.269 Uiso 1 1 calc R U . . .
C25 C 0.4814(10) 0.0245(9) 0.6626(14) 0.181(7) Uani 1 1 d . U . . .
H25A H 0.473706 0.059096 0.601588 0.271 Uiso 1 1 calc R U . . .
H25B H 0.431849 0.023439 0.684770 0.271 Uiso 1 1 calc R U . . .
H25C H 0.492020 -0.024909 0.639227 0.271 Uiso 1 1 calc R U . . .
C26 C 0.6056(10) 0.0970(9) 0.7368(16) 0.149(7) Uani 1 1 d . . . . .
H26 H 0.647923 0.114484 0.798880 0.178 Uiso 1 1 calc R U . . .
C27 C 0.6326(10) 0.1796(9) 0.3733(14) 0.195(7) Uani 1 1 d . U . . .
H27A H 0.585156 0.153577 0.382297 0.293 Uiso 1 1 calc R U . . .
H27B H 0.617787 0.230884 0.352697 0.293 Uiso 1 1 calc R U . . .
H27C H 0.677884 0.178217 0.442484 0.293 Uiso 1 1 calc R U . . .
C28 C 0.7147(10) 0.0965(9) 0.3098(14) 0.153(5) Uani 1 1 d . U . . .
H28 H 0.717952 0.065026 0.252295 0.183 Uiso 1 1 calc R U . . .
C29 C 0.6130(10) 0.1663(10) 0.1770(14) 0.207(8) Uani 1 1 d . U . . .
H29A H 0.611882 0.220178 0.170738 0.310 Uiso 1 1 calc R U . . .
H29B H 0.556728 0.147512 0.156443 0.310 Uiso 1 1 calc R U . . .
H29C H 0.640945 0.145478 0.127984 0.310 Uiso 1 1 calc R U . . .

loop_
_atom_site_aniso_label
_atom_site_aniso_U_11
_atom_site_aniso_U_22
_atom_site_aniso_U_33
_atom_site_aniso_U_23
_atom_site_aniso_U_13
_atom_site_aniso_U_12
Dy1 0.04094(19) 0.03247(18) 0.02312(16) 0.00130(10) 0.01425(12) 0.00195(12)
O1 0.042(2) 0.032(2) 0.029(2) 0.0091(16) 0.0170(17) 0.0035(17)
O2 0.049(3) 0.042(2) 0.033(2) 0.0031(17) 0.0186(19) 0.0040(19)
O3 0.101(5) 0.131(6) 0.068(4) 0.039(4) 0.060(4) 0.061(4)
O4 0.076(3) 0.059(3) 0.071(4) -0.007(3) 0.038(3) -0.006(3)
O5 0.054(3) 0.051(3) 0.056(3) 0.006(2) 0.014(2) 0.000(2)
O6 0.076(4) 0.059(4) 0.106(5) -0.008(3) 0.015(3) -0.027(3)
O7 0.064(3) 0.053(3) 0.022(2) 0.0014(18) 0.007(2) -0.004(2)
O8 0.058(3) 0.046(3) 0.035(2) -0.0073(19) 0.018(2) -0.008(2)
O9 0.230(13) 0.210(13) 0.201(13) 0.099(11) 0.037(11) 0.067(10)
O10 0.178(8) 0.233(10) 0.094(6) 0.049(6) 0.042(6) 0.082(7)
N1 0.043(3) 0.039(3) 0.020(2) 0.0055(19) 0.011(2) 0.002(2)
N2 0.046(3) 0.039(3) 0.028(3) 0.000(2) 0.015(2) 0.001(2)
N3 0.045(3) 0.042(3) 0.034(3) 0.000(2) 0.018(2) 0.006(2)
N4 0.060(4) 0.050(4) 0.035(3) -0.002(2) 0.014(3) -0.014(3)
N5 0.088(5) 0.069(4) 0.041(4) 0.007(3) -0.008(3) 0.002(4)
N6 0.070(4) 0.047(3) 0.036(3) -0.007(2) 0.017(3) -0.011(3)
N7 0.096(7) 0.162(11) 0.109(9) -0.012(8) 0.007(7) -0.013(8)
N8 0.075(5) 0.095(6) 0.145(9) 0.030(6) 0.051(5) 0.034(5)
C1 0.035(3) 0.033(3) 0.033(3) 0.006(2) 0.015(2) 0.004(2)
C2 0.058(4) 0.039(4) 0.041(4) 0.009(3) 0.023(3) 0.008(3)
C3 0.061(4) 0.045(4) 0.048(4) 0.009(3) 0.023(3) 0.012(3)
C4 0.069(5) 0.057(4) 0.040(4) 0.021(3) 0.018(3) 0.023(4)
C5 0.060(4) 0.041(4) 0.035(3) 0.011(3) 0.018(3) 0.006(3)
C6 0.042(3) 0.031(3) 0.029(3) 0.005(2) 0.012(3) -0.001(3)
C7 0.050(4) 0.045(4) 0.025(3) 0.001(2) 0.012(3) 0.001(3)
C8 0.081(5) 0.056(4) 0.026(3) 0.014(3) 0.023(3) 0.012(4)
C9 0.073(5) 0.063(5) 0.033(4) 0.020(3) 0.021(3) 0.014(4)
C10 0.050(4) 0.046(4) 0.029(3) 0.000(2) 0.021(3) -0.004(3)
C11 0.045(3) 0.034(3) 0.039(3) -0.001(3) 0.017(3) -0.005(3)
C12 0.045(4) 0.040(4) 0.037(3) -0.005(3) 0.014(3) 0.002(3)
C13 0.053(4) 0.052(4) 0.045(4) 0.001(3) 0.017(3) 0.003(3)
C14 0.053(4) 0.059(5) 0.051(4) 0.004(3) 0.008(3) 0.016(3)
C15 0.051(5) 0.095(6) 0.069(5) 0.000(5) 0.018(4) 0.030(4)
C16 0.068(5) 0.109(7) 0.065(5) 0.013(5) 0.039(4) 0.035(5)
C17 0.063(5) 0.068(5) 0.058(5) 0.006(4) 0.029(4) 0.017(4)
C18 0.065(4) 0.043(4) 0.039(4) -0.004(3) 0.026(3) -0.005(3)
C19 0.093(6) 0.068(5) 0.041(4) -0.013(3) 0.023(4) -0.014(4)
C20 0.095(7) 0.084(6) 0.067(6) -0.011(5) 0.031(5) -0.034(5)
C21 0.067(5) 0.070(5) 0.042(4) -0.003(4) 0.008(4) -0.010(4)
C22 0.167(12) 0.139(10) 0.057(6) -0.027(6) 0.041(7) -0.006(9)
C23 0.147(11) 0.135(11) 0.107(9) 0.043(8) -0.044(8) 0.008(9)
C24 0.165(13) 0.201(13) 0.163(14) 0.023(12) 0.040(11) 0.002(11)
C25 0.152(12) 0.195(13) 0.157(13) -0.039(10) -0.006(10) -0.004(10)
C26 0.117(12) 0.114(12) 0.164(16) 0.008(10) -0.028(11) 0.032(9)
C27 0.210(13) 0.162(13) 0.243(15) -0.077(11) 0.114(12) -0.010(10)
C28 0.154(9) 0.180(9) 0.144(9) -0.002(7) 0.076(7) 0.033(8)
C29 0.182(13) 0.227(15) 0.203(15) 0.080(12) 0.049(11) -0.001(12)

loop_
_atom_type_symbol
_atom_type_description
_atom_type_scat_dispersion_real
_atom_type_scat_dispersion_imag
_atom_type_scat_source
C C 0.0033 0.0016 'International Tables Vol C Tables 4.2.6.8 and 6.1.1.4'
H H 0.0000 0.0000 'International Tables Vol C Tables 4.2.6.8 and 6.1.1.4'
N N 0.0061 0.0033 'International Tables Vol C Tables 4.2.6.8 and 6.1.1.4'
O O 0.0106 0.0060 'International Tables Vol C Tables 4.2.6.8 and 6.1.1.4'
Dy Dy -0.1892 4.4098 'International Tables Vol C Tables 4.2.6.8 and 6.1.1.4'

loop_
_geom_angle_atom_site_label_1
_geom_angle_atom_site_label_2
_geom_angle_atom_site_label_3
_geom_angle
_geom_angle_site_symmetry_1
_geom_angle_site_symmetry_3
_geom_angle_publ_flag
O1 Dy1 Dy1 34.26(9) 3_566 3_566 ?
O1 Dy1 Dy1 33.82(8) . 3_566 ?
O1 Dy1 O1 68.08(14) 3_566 . ?
O1 Dy1 O4 118.51(15) . . ?
O1 Dy1 O4 142.09(15) 3_566 . ?
O1 Dy1 O5 69.67(15) . . ?
O1 Dy1 O5 118.90(15) 3_566 . ?
O1 Dy1 O7 71.92(15) 3_566 . ?
O1 Dy1 O8 75.07(14) 3_566 . ?
O1 Dy1 N1 66.06(14) . . ?
O1 Dy1 N1 124.24(14) 3_566 . ?
O1 Dy1 N2 142.42(15) 3_566 . ?
O1 Dy1 N2 128.47(14) . . ?
O2 Dy1 Dy1 131.04(10) . 3_566 ?
O2 Dy1 O1 96.78(13) . 3_566 ?
O2 Dy1 O1 164.84(13) . . ?
O2 Dy1 O4 73.81(15) . . ?
O2 Dy1 O5 121.28(15) . . ?
O2 Dy1 O7 78.50(15) . . ?
O2 Dy1 O8 83.02(14) . . ?
O2 Dy1 N1 125.74(15) . . ?
O2 Dy1 N2 63.17(15) . . ?
O4 Dy1 Dy1 139.73(12) . 3_566 ?
O5 Dy1 Dy1 94.54(12) . 3_566 ?
O5 Dy1 O4 48.97(16) . . ?
O7 Dy1 Dy1 83.47(13) . 3_566 ?
O7 Dy1 O1 96.86(15) . . ?
O7 Dy1 O4 70.23(16) . . ?
O7 Dy1 O5 71.62(14) . . ?
O7 Dy1 N1 142.60(14) . . ?
O7 Dy1 N2 127.83(16) . . ?
O8 Dy1 Dy1 82.18(11) . 3_566 ?
O8 Dy1 O1 91.74(14) . . ?
O8 Dy1 O4 137.14(16) . . ?
O8 Dy1 O5 147.00(15) . . ?
O8 Dy1 O7 139.63(15) . . ?
O8 Dy1 N1 76.36(15) . . ?
O8 Dy1 N2 71.31(15) . . ?
N1 Dy1 Dy1 95.24(11) . 3_566 ?
N1 Dy1 O4 88.49(16) . . ?
N1 Dy1 O5 71.24(15) . . ?
N1 Dy1 N2 62.74(15) . . ?
N2 Dy1 Dy1 148.54(11) . 3_566 ?
N2 Dy1 O4 66.14(16) . . ?
N2 Dy1 O5 98.55(16) . . ?
Dy1 O1 Dy1 111.91(14) 3_566 . ?
C1 O1 Dy1 126.2(3) . 3_566 ?
C1 O1 Dy1 119.0(3) . . ?
C11 O2 Dy1 121.6(4) . . ?
C17 O3 H3 109.5 . . ?
N4 O4 Dy1 94.3(4) . . ?
N4 O5 Dy1 98.9(4) . . ?
C21 O7 Dy1 129.7(5) . . ?
C18 O8 Dy1 135.7(4) . . ?
C6 N1 Dy1 118.2(3) . . ?
C7 N1 Dy1 122.4(4) . . ?
C7 N1 C6 119.0(5) . . ?
N3 N2 Dy1 118.7(3) . . ?
C10 N2 Dy1 122.7(4) . . ?
C10 N2 N3 118.6(5) . . ?
C11 N3 N2 110.9(5) . . ?
O5 N4 O4 117.1(6) . . ?
O6 N4 O4 120.8(6) . . ?
O6 N4 O5 122.1(6) . . ?
C21 N5 C22 119.9(8) . . ?
C21 N5 C23 124.2(9) . . ?
C22 N5 C23 115.9(9) . . ?
C18 N6 C19 121.3(6) . . ?
C18 N6 C20 122.2(6) . . ?
C20 N6 C19 116.5(6) . . ?
C25 N7 C24 120.2(15) . . ?
C26 N7 C24 120.6(14) . . ?
C26 N7 C25 118.8(14) . . ?
C27 N8 C29 116.8(12) . . ?
C28 N8 C27 123.7(14) . . ?
C28 N8 C29 119.6(14) . . ?
O1 C1 C2 124.6(5) . . ?
O1 C1 C6 118.5(5) . . ?
C2 C1 C6 116.9(5) . . ?
C1 C2 H2 118.7 . . ?
C1 C2 C3 122.5(6) . . ?
C3 C2 H2 118.7 . . ?
C2 C3 H3A 119.8 . . ?
C4 C3 C2 120.5(6) . . ?
C4 C3 H3A 119.8 . . ?
C3 C4 H4 120.2 . . ?
C3 C4 C5 119.6(6) . . ?
C5 C4 H4 120.2 . . ?
C4 C5 C6 119.3(6) . . ?
C4 C5 C9 125.1(6) . . ?
C9 C5 C6 115.6(6) . . ?
N1 C6 C1 115.4(5) . . ?
N1 C6 C5 123.4(5) . . ?
C5 C6 C1 121.1(5) . . ?
N1 C7 C8 122.0(6) . . ?
N1 C7 C10 115.9(5) . . ?
C8 C7 C10 122.0(6) . . ?
C7 C8 H8 120.7 . . ?
C9 C8 C7 118.6(6) . . ?
C9 C8 H8 120.7 . . ?
C5 C9 H9 119.4 . . ?
C8 C9 C5 121.3(6) . . ?
C8 C9 H9 119.4 . . ?
N2 C10 C7 116.2(5) . . ?
N2 C10 H10 121.9 . . ?
C7 C10 H10 121.9 . . ?
O2 C11 N3 124.8(6) . . ?
O2 C11 C12 119.8(5) . . ?
N3 C11 C12 115.4(5) . . ?
C13 C12 C11 119.0(6) . . ?
C17 C12 C11 122.6(6) . . ?
C17 C12 C13 118.4(6) . . ?
C12 C13 H13 119.6 . . ?
C14 C13 C12 120.9(7) . . ?
C14 C13 H13 119.6 . . ?
C13 C14 H14 119.7 . . ?
C15 C14 C13 120.7(7) . . ?
C15 C14 H14 119.7 . . ?
C14 C15 H15 120.5 . . ?
C14 C15 C16 119.1(7) . . ?
C16 C15 H15 120.5 . . ?
C15 C16 H16 119.7 . . ?
C17 C16 C15 120.7(7) . . ?
C17 C16 H16 119.7 . . ?
O3 C17 C12 122.9(6) . . ?
O3 C17 C16 116.9(7) . . ?
C16 C17 C12 120.2(7) . . ?
O8 C18 N6 124.4(6) . . ?
O8 C18 H18 117.8 . . ?
N6 C18 H18 117.8 . . ?
N6 C19 H19A 109.5 . . ?
N6 C19 H19B 109.5 . . ?
N6 C19 H19C 109.5 . . ?
H19A C19 H19B 109.5 . . ?
H19A C19 H19C 109.5 . . ?
H19B C19 H19C 109.5 . . ?
N6 C20 H20A 109.5 . . ?
N6 C20 H20B 109.5 . . ?
N6 C20 H20C 109.5 . . ?
H20A C20 H20B 109.5 . . ?
H20A C20 H20C 109.5 . . ?
H20B C20 H20C 109.5 . . ?
O7 C21 N5 125.6(8) . . ?
O7 C21 H21 117.2 . . ?
N5 C21 H21 117.2 . . ?
N5 C22 H22A 109.5 . . ?
N5 C22 H22B 109.5 . . ?
N5 C22 H22C 109.5 . . ?
H22A C22 H22B 109.5 . . ?
H22A C22 H22C 109.5 . . ?
H22B C22 H22C 109.5 . . ?
N5 C23 H23A 109.5 . . ?
N5 C23 H23B 109.5 . . ?
N5 C23 H23C 109.5 . . ?
H23A C23 H23B 109.5 . . ?
H23A C23 H23C 109.5 . . ?
H23B C23 H23C 109.5 . . ?
N7 C24 H24A 109.5 . . ?
N7 C24 H24B 109.5 . . ?
N7 C24 H24C 109.5 . . ?
H24A C24 H24B 109.5 . . ?
H24A C24 H24C 109.5 . . ?
H24B C24 H24C 109.5 . . ?
N7 C25 H25A 109.5 . . ?
N7 C25 H25B 109.5 . . ?
N7 C25 H25C 109.5 . . ?
H25A C25 H25B 109.5 . . ?
H25A C25 H25C 109.5 . . ?
H25B C25 H25C 109.5 . . ?
O9 C26 N7 125.2(17) . . ?
O9 C26 H26 117.4 . . ?
N7 C26 H26 117.4 . . ?
N8 C27 H27A 109.5 . . ?
N8 C27 H27B 109.5 . . ?
N8 C27 H27C 109.5 . . ?
H27A C27 H27B 109.5 . . ?
H27A C27 H27C 109.5 . . ?
H27B C27 H27C 109.5 . . ?
O10 C28 H28 119.5 . . ?
N8 C28 O10 121.0(15) . . ?
N8 C28 H28 119.5 . . ?
N8 C29 H29A 109.5 . . ?
N8 C29 H29B 109.5 . . ?
N8 C29 H29C 109.5 . . ?
H29A C29 H29B 109.5 . . ?
H29A C29 H29C 109.5 . . ?
H29B C29 H29C 109.5 . . ?

loop_
_geom_bond_atom_site_label_1
_geom_bond_atom_site_label_2
_geom_bond_distance
_geom_bond_site_symmetry_2
_geom_bond_publ_flag
Dy1 Dy1 3.9522(7) 3_566 ?
Dy1 O1 2.371(4) 3_566 ?
Dy1 O1 2.398(4) . ?
Dy1 O2 2.355(4) . ?
Dy1 O4 2.611(5) . ?
Dy1 O5 2.520(5) . ?
Dy1 O7 2.389(4) . ?
Dy1 O8 2.375(4) . ?
Dy1 N1 2.480(4) . ?
Dy1 N2 2.516(5) . ?
O1 C1 1.338(6) . ?
O2 C11 1.268(7) . ?
O3 H3 0.8200 . ?
O3 C17 1.352(9) . ?
O4 N4 1.250(7) . ?
O5 N4 1.245(7) . ?
O6 N4 1.221(7) . ?
O7 C21 1.218(8) . ?
O8 C18 1.229(7) . ?
O9 C26 1.19(2) . ?
O10 C28 1.271(15) . ?
N1 C6 1.344(7) . ?
N1 C7 1.331(7) . ?
N2 N3 1.375(7) . ?
N2 C10 1.283(7) . ?
N3 C11 1.328(7) . ?
N5 C21 1.304(9) . ?
N5 C22 1.430(13) . ?
N5 C23 1.452(11) . ?
N6 C18 1.307(8) . ?
N6 C19 1.451(9) . ?
N6 C20 1.440(9) . ?
N7 C24 1.46(2) . ?
N7 C25 1.430(15) . ?
N7 C26 1.335(19) . ?
N8 C27 1.376(16) . ?
N8 C28 1.264(15) . ?
N8 C29 1.440(15) . ?
C1 C2 1.362(8) . ?
C1 C6 1.441(8) . ?
C2 H2 0.9300 . ?
C2 C3 1.411(8) . ?
C3 H3A 0.9300 . ?
C3 C4 1.378(9) . ?
C4 H4 0.9300 . ?
C4 C5 1.403(9) . ?
C5 C6 1.410(8) . ?
C5 C9 1.410(9) . ?
C7 C8 1.408(8) . ?
C7 C10 1.453(9) . ?
C8 H8 0.9300 . ?
C8 C9 1.363(9) . ?
C9 H9 0.9300 . ?
C10 H10 0.9300 . ?
C11 C12 1.483(8) . ?
C12 C13 1.403(8) . ?
C12 C17 1.378(9) . ?
C13 H13 0.9300 . ?
C13 C14 1.374(9) . ?
C14 H14 0.9300 . ?
C14 C15 1.357(10) . ?
C15 H15 0.9300 . ?
C15 C16 1.401(11) . ?
C16 H16 0.9300 . ?
C16 C17 1.377(10) . ?
C18 H18 0.9300 . ?
C19 H19A 0.9600 . ?
C19 H19B 0.9600 . ?
C19 H19C 0.9600 . ?
C20 H20A 0.9600 . ?
C20 H20B 0.9600 . ?
C20 H20C 0.9600 . ?
C21 H21 0.9300 . ?
C22 H22A 0.9600 . ?
C22 H22B 0.9600 . ?
C22 H22C 0.9600 . ?
C23 H23A 0.9600 . ?
C23 H23B 0.9600 . ?
C23 H23C 0.9600 . ?
C24 H24A 0.9600 . ?
C24 H24B 0.9600 . ?
C24 H24C 0.9600 . ?
C25 H25A 0.9600 . ?
C25 H25B 0.9600 . ?
C25 H25C 0.9600 . ?
C26 H26 0.9300 . ?
C27 H27A 0.9600 . ?
C27 H27B 0.9600 . ?
C27 H27C 0.9600 . ?
C28 H28 0.9300 . ?
C29 H29A 0.9600 . ?
C29 H29B 0.9600 . ?
C29 H29C 0.9600 . ?

loop_
_geom_torsion_atom_site_label_1
_geom_torsion_atom_site_label_2
_geom_torsion_atom_site_label_3
_geom_torsion_atom_site_label_4
_geom_torsion
_geom_torsion_site_symmetry_1
_geom_torsion_site_symmetry_2
_geom_torsion_site_symmetry_3
_geom_torsion_site_symmetry_4
_geom_torsion_publ_flag
Dy1 O1 C1 C2 36.9(8) 3_566 . . . ?
Dy1 O1 C1 C2 -163.7(5) . . . . ?
Dy1 O1 C1 C6 -142.0(4) 3_566 . . . ?
Dy1 O1 C1 C6 17.4(7) . . . . ?
Dy1 O2 C11 N3 -10.4(8) . . . . ?
Dy1 O2 C11 C12 170.0(4) . . . . ?
Dy1 O4 N4 O5 -8.5(6) . . . . ?
Dy1 O4 N4 O6 173.5(5) . . . . ?
Dy1 O5 N4 O4 8.9(6) . . . . ?
Dy1 O5 N4 O6 -173.2(5) . . . . ?
Dy1 O7 C21 N5 -153.8(6) . . . . ?
Dy1 O8 C18 N6 175.7(4) . . . . ?
Dy1 N1 C6 C1 -7.6(6) . . . . ?
Dy1 N1 C6 C5 170.7(4) . . . . ?
Dy1 N1 C7 C8 -173.2(5) . . . . ?
Dy1 N1 C7 C10 3.6(7) . . . . ?
Dy1 N2 N3 C11 4.0(6) . . . . ?
Dy1 N2 C10 C7 1.5(7) . . . . ?
O1 C1 C2 C3 -176.2(6) . . . . ?
O1 C1 C6 N1 -6.1(8) . . . . ?
O1 C1 C6 C5 175.6(5) . . . . ?
O2 C11 C12 C13 8.7(9) . . . . ?
O2 C11 C12 C17 -171.4(6) . . . . ?
N1 C7 C8 C9 2.2(10) . . . . ?
N1 C7 C10 N2 -3.2(8) . . . . ?
N2 N3 C11 O2 3.7(8) . . . . ?
N2 N3 C11 C12 -176.6(5) . . . . ?
N3 N2 C10 C7 -176.6(5) . . . . ?
N3 C11 C12 C13 -171.0(5) . . . . ?
N3 C11 C12 C17 9.0(9) . . . . ?
C1 C2 C3 C4 -0.4(10) . . . . ?
C2 C1 C6 N1 174.9(5) . . . . ?
C2 C1 C6 C5 -3.5(9) . . . . ?
C2 C3 C4 C5 -1.4(11) . . . . ?
C3 C4 C5 C6 0.6(10) . . . . ?
C3 C4 C5 C9 -178.9(7) . . . . ?
C4 C5 C6 N1 -176.4(6) . . . . ?
C4 C5 C6 C1 1.9(9) . . . . ?
C4 C5 C9 C8 177.9(7) . . . . ?
C6 N1 C7 C8 -0.8(9) . . . . ?
C6 N1 C7 C10 176.0(5) . . . . ?
C6 C1 C2 C3 2.7(9) . . . . ?
C6 C5 C9 C8 -1.6(10) . . . . ?
C7 N1 C6 C1 179.7(5) . . . . ?
C7 N1 C6 C5 -2.0(9) . . . . ?
C7 C8 C9 C5 -0.8(11) . . . . ?
C8 C7 C10 N2 173.5(6) . . . . ?
C9 C5 C6 N1 3.2(9) . . . . ?
C9 C5 C6 C1 -178.6(6) . . . . ?
C10 N2 N3 C11 -177.8(5) . . . . ?
C10 C7 C8 C9 -174.4(6) . . . . ?
C11 C12 C13 C14 179.6(6) . . . . ?
C11 C12 C17 O3 -0.9(12) . . . . ?
C11 C12 C17 C16 178.4(7) . . . . ?
C12 C13 C14 C15 1.7(11) . . . . ?
C13 C12 C17 O3 179.0(7) . . . . ?
C13 C12 C17 C16 -1.7(11) . . . . ?
C13 C14 C15 C16 -1.1(13) . . . . ?
C14 C15 C16 C17 -0.9(13) . . . . ?
C15 C16 C17 O3 -178.3(8) . . . . ?
C15 C16 C17 C12 2.3(13) . . . . ?
C17 C12 C13 C14 -0.3(10) . . . . ?
C19 N6 C18 O8 -0.4(11) . . . . ?
C20 N6 C18 O8 -178.1(7) . . . . ?
C22 N5 C21 O7 -1.5(14) . . . . ?
C23 N5 C21 O7 177.6(9) . . . . ?
C24 N7 C26 O9 -177.8(18) . . . . ?
C25 N7 C26 O9 -5(3) . . . . ?
C27 N8 C28 O10 -18(2) . . . . ?
C29 N8 C28 O10 162.2(14) . . . . ?
